data_1573191
loop_
_publ_author_name
'Sharma, Himanshu'
'Jana, Palash'
'Mallick, Dibyendu'
'Bandyopadhyay, Subhajit'
'Das, Soumyajit'

_publ_section_title
;
 6,6'-Biindeno[1,2-<i>b</i>]fluorene: an open-shell indenofluorene dimer.
;
_journal_issue 48
_journal_name_full 'Chemical science'
_journal_page_first 20215
_journal_page_last 20222
_journal_paper_doi 10.1039/d4sc03996c
_journal_volume 15
_journal_year 2024
_chemical_absolute_configuration unk
_chemical_formula_moiety 'C58 H42'
_chemical_formula_sum 'C58 H42'
_chemical_formula_weight 738.980
_chemical_properties_physical Air-sensitive
_space_group_crystal_system monoclinic
_space_group_IT_number 4
_space_group_name_Hall 'P 2yb'
_space_group_name_H-M_alt 'P 1 21 1'
_symmetry_Int_Tables_number 4
_atom_sites_solution_primary dual
_audit_creation_date 2023-11-08
_audit_creation_method
;
Olex2 1.5
(compiled 2023.08.24 svn.re1ec1418 for OlexSys, GUI svn.r6817)
;
_audit_update_record
;
2024-06-13 deposited with the CCDC.	2024-11-17 downloaded from the CCDC.
;
_cell_angle_alpha 90
_cell_angle_beta 106.474(6)
_cell_angle_gamma 90
_cell_formula_units_Z 2
_cell_length_a 14.265(3)
_cell_length_b 8.009(2)
_cell_length_c 19.200(4)
_cell_measurement_reflns_used 5269
_cell_measurement_temperature 298
_cell_measurement_theta_max 24.834
_cell_measurement_theta_min 2.773
_cell_volume 2103.5(8)
_computing_cell_refinement 'SAINT V8.40B (?, 2016)'
_computing_data_reduction 'SAINT V8.40B (?, 2016)'
_computing_molecular_graphics 'Olex2 1.5 (Dolomanov et al., 2009)'
_computing_publication_material 'Olex2 1.5 (Dolomanov et al., 2009)'
_computing_structure_refinement 'olex2.refine 1.5 (Bourhis et al., 2015)'
_computing_structure_solution 'SHELXT 2018/2 (Sheldrick, 2018)'
_diffrn_ambient_temperature 298
_diffrn_detector 'Bruker APEX2 area detector'
_diffrn_detector_area_resol_mean 7.9
_diffrn_detector_type 'CCD area detector'
_diffrn_measured_fraction_theta_full 0.9983
_diffrn_measured_fraction_theta_max 0.9984
_diffrn_measurement_device 'three-circle diffractometer'
_diffrn_measurement_device_type 'Bruker APEX2 microsource'
_diffrn_measurement_method '\w and \f scans'
_diffrn_radiation_monochromator 'mirror optics'
_diffrn_radiation_probe x-ray
_diffrn_radiation_type 'Mo K\a'
_diffrn_radiation_wavelength 0.71073
_diffrn_reflns_av_R_equivalents 0.0901
_diffrn_reflns_av_unetI/netI 0.0841
_diffrn_reflns_Laue_measured_fraction_full 0.9983
_diffrn_reflns_Laue_measured_fraction_max 0.9984
_diffrn_reflns_limit_h_max 17
_diffrn_reflns_limit_h_min -17
_diffrn_reflns_limit_k_max 9
_diffrn_reflns_limit_k_min -9
_diffrn_reflns_limit_l_max 23
_diffrn_reflns_limit_l_min -23
_diffrn_reflns_number 35051
_diffrn_reflns_point_group_measured_fraction_full 0.9990
_diffrn_reflns_point_group_measured_fraction_max 0.9990
_diffrn_reflns_theta_full 25.2417
_diffrn_reflns_theta_max 25.68
_diffrn_reflns_theta_min 2.21
_diffrn_source 'microfocus sealed X-ray tube'
_diffrn_source_current 1.0
_diffrn_source_power 0.05
_diffrn_source_type 'Incoatec I\ms'
_diffrn_source_voltage 50.0
_exptl_absorpt_coefficient_mu 0.066
_exptl_absorpt_correction_T_max 0.7454
_exptl_absorpt_correction_T_min 0.5813
_exptl_absorpt_correction_type multi-scan
_exptl_absorpt_process_details
;
SADABS-2016/2 (Bruker,2016/2) was used for absorption correction.
wR2(int) was 0.1231 before and 0.0813 after correction.
The Ratio of minimum to maximum transmission is 0.7798.
The \l/2 correction factor is Not present.
;
_exptl_crystal_colour blue
_exptl_crystal_colour_primary blue
_exptl_crystal_density_diffrn 1.167
_exptl_crystal_description needle
_exptl_crystal_F_000 780.400
_exptl_crystal_preparation 'Magnetic properties'
_exptl_crystal_recrystallization_method 'slow solvent diffusion of methanol into DCM/carbon disulfide (1:1) solution'
_exptl_crystal_size_max 0.315
_exptl_crystal_size_mid 0.045
_exptl_crystal_size_min 0.023
_refine_diff_density_max 0.4236
_refine_diff_density_min -0.2896
_refine_diff_density_rms 0.0582
_refine_ls_abs_structure_details 'Hooft, R.W.W., Straver, L.H., Spek, A.L. (2010). J. Appl. Cryst., 43, 665-668.'
_refine_ls_abs_structure_Flack 8(6)
_refine_ls_d_res_high 0.8200
_refine_ls_d_res_low 9.2057
_refine_ls_goodness_of_fit_ref 1.0448
_refine_ls_hydrogen_treatment constr
_refine_ls_matrix_type full
_refine_ls_number_constraints 72
_refine_ls_number_parameters 529
_refine_ls_number_reflns 7972
_refine_ls_number_restraints 1
_refine_ls_restrained_S_all 1.0448
_refine_ls_R_factor_all 0.1117
_refine_ls_R_factor_gt 0.0657
_refine_ls_shift/su_max 0.0009
_refine_ls_shift/su_mean 0.0000
_refine_ls_structure_factor_coef Fsqd
_refine_ls_weighting_details 'w=1/[\s^2^(Fo^2^)+(0.0678P)^2^+0.1651P] where P=(Fo^2^+2Fc^2^)/3'
_refine_ls_weighting_scheme calc
_refine_ls_wR_factor_gt 0.1378
_refine_ls_wR_factor_ref 0.1569
_reflns_Friedel_coverage 1.000
_reflns_limit_h_max 17
_reflns_limit_h_min -17
_reflns_limit_k_max 9
_reflns_limit_k_min -9
_reflns_limit_l_max 23
_reflns_limit_l_min -23
_reflns_number_gt 5137
_reflns_number_total 7972
_reflns_threshold_expression I>=2u(I)
_cod_data_source_file d4sc03996c2.cif
_cod_data_source_block SDHS_6_0m
_cod_depositor_comments 'Adding full bibliography for 1573191.cif.'
_cod_original_sg_symbol_Hall ' P 2yb'
_cod_database_code 1573191
_olex2_refinement_description
;
1. Fixed Uiso
 At 1.2 times of:
  All C(H) groups
 At 1.5 times of:
  All C(H,H,H) groups
2.a Aromatic/amide H refined with riding coordinates:
 C32(H32), C21(H21), C27(H27), C2(H2), C57(H57), C38(H38), C35(H35), C54(H54),
 C34(H34), C33(H33), C53(H53), C52(H52), C51(H51), C7(H7), C44(H44), C14(H14),
 C5(H5), C8(H8), C47(H47), C6(H6), C26(H26), C17(H17), C24(H24), C25(H25)
2.b Idealised Me refined as rotating group:
 C43(H43a,H43b,H43c), C19(H19a,H19b,H19c), C49(H49a,H49b,H49c), C13(H13a,H13b,
 H13c), C16(H16a,H16b,H16c), C46(H46a,H46b,H46c)
;
_smtbx_masks_void_probe_radius 1.2
_smtbx_masks_void_truncation_radius 1.2
_olex2_submission_special_instructions 'No special instructions were received'

loop_
_space_group_symop_id
_space_group_symop_operation_xyz
1 x,y,z
2 -x,y+1/2,-z

loop_
_atom_site_label
_atom_site_type_symbol
_atom_site_fract_x
_atom_site_fract_y
_atom_site_fract_z
_atom_site_U_iso_or_equiv
_atom_site_adp_type
_atom_site_occupancy
_atom_site_refinement_flags_posn
C30 C 0.7896(2) 0.5535(4) 0.37902(14) 0.0414(8) Uani 1.000000 .
C39 C 0.7311(2) 0.3482(4) 0.56204(15) 0.0441(8) Uani 1.000000 .
C1 C 0.6470(2) 0.6326(5) 0.27088(14) 0.0445(9) Uani 1.000000 .
C28 C 0.7734(2) 0.8240(5) 0.30146(15) 0.0461(9) Uani 1.000000 .
C36 C 0.9108(2) 0.3774(4) 0.44919(15) 0.0442(9) Uani 1.000000 .
C29 C 0.7370(2) 0.6609(5) 0.31987(14) 0.0425(9) Uani 1.000000 .
C32 C 0.9543(2) 0.5070(5) 0.34868(15) 0.0485(9) Uani 1.000000 .
H32 H 0.9399(2) 0.5772(5) 0.30843(15) 0.0582(11) Uiso 1.000000 R
C58 C 0.7552(2) 0.4936(5) 0.43607(14) 0.0452(9) Uani 1.000000 .
C31 C 0.8881(2) 0.4850(4) 0.38781(14) 0.0391(8) Uani 1.000000 .
C56 C 0.6593(2) 0.4626(5) 0.51790(16) 0.0445(8) Uani 1.000000 .
C41 C 0.7589(3) 0.1864(5) 0.68147(16) 0.0504(9) Uani 1.000000 .
C55 C 0.5818(2) 0.4785(5) 0.55475(16) 0.0492(9) Uani 1.000000 .
C37 C 0.8299(2) 0.3827(4) 0.48082(15) 0.0446(9) Uani 1.000000 .
C21 C 0.5399(2) 0.7715(5) 0.16289(15) 0.0512(9) Uani 1.000000 .
H21 H 0.5238(2) 0.8628(5) 0.13186(15) 0.0614(11) Uiso 1.000000 R
C27 C 0.8577(3) 0.9128(5) 0.33370(18) 0.0611(11) Uani 1.000000 .
H27 H 0.9043(3) 0.8703(5) 0.37401(18) 0.0733(13) Uiso 1.000000 R
C50 C 0.6078(3) 0.3740(5) 0.61630(16) 0.0518(10) Uani 1.000000 .
C40 C 0.7017(2) 0.2955(5) 0.62143(16) 0.0508(9) Uani 1.000000 .
C22 C 0.6239(2) 0.7704(5) 0.21947(15) 0.0480(9) Uani 1.000000 .
C2 C 0.5849(2) 0.4908(5) 0.26095(15) 0.0469(8) Uani 1.000000 .
H2 H 0.5998(2) 0.4010(5) 0.29289(15) 0.0563(10) Uiso 1.000000 R
C57 C 0.6694(2) 0.5320(5) 0.45546(15) 0.0490(9) Uani 1.000000 .
H57 H 0.6216(2) 0.6017(5) 0.42688(15) 0.0588(11) Uiso 1.000000 R
C38 C 0.8171(2) 0.3104(5) 0.54181(15) 0.0513(10) Uani 1.000000 .
H38 H 0.8638(2) 0.2378(5) 0.56960(15) 0.0615(11) Uiso 1.000000 R
C35 C 0.9988(3) 0.2937(5) 0.46945(16) 0.0534(10) Uani 1.000000 .
H35 H 1.0134(3) 0.2225(5) 0.50935(16) 0.0640(11) Uiso 1.000000 R
C23 C 0.7026(3) 0.8891(5) 0.24039(16) 0.0504(9) Uani 1.000000 .
C3 C 0.5029(2) 0.4897(5) 0.20348(15) 0.0477(8) Uani 1.000000 .
C20 C 0.4786(2) 0.6298(5) 0.15309(15) 0.0461(9) Uani 1.000000 .
C42 C 0.8453(3) 0.2499(5) 0.72851(18) 0.0596(11) Uani 1.000000 .
C54 C 0.4968(3) 0.5716(5) 0.53844(17) 0.0578(10) Uani 1.000000 .
H54 H 0.4807(3) 0.6425(5) 0.49841(17) 0.0694(12) Uiso 1.000000 R
C10 C 0.3943(2) 0.5904(5) 0.09777(16) 0.0527(10) Uani 1.000000 .
C4 C 0.4289(2) 0.3611(5) 0.17615(17) 0.0507(9) Uani 1.000000 .
C34 C 1.0656(3) 0.3166(5) 0.42972(17) 0.0595(11) Uani 1.000000 .
H34 H 1.1252(3) 0.2608(5) 0.44299(17) 0.0714(13) Uiso 1.000000 R
C33 C 1.0429(3) 0.4231(5) 0.37009(18) 0.0576(10) Uani 1.000000 .
H33 H 1.0881(3) 0.4385(5) 0.34401(18) 0.0691(12) Uiso 1.000000 R
C18 C 0.3915(3) 0.7454(5) -0.01701(16) 0.0560(10) Uani 1.000000 .
C53 C 0.4363(3) 0.5571(6) 0.5830(2) 0.0687(12) Uani 1.000000 .
H53 H 0.3788(3) 0.6189(6) 0.5727(2) 0.0824(14) Uiso 1.000000 R
C52 C 0.4598(3) 0.4525(6) 0.6425(2) 0.0690(12) Uani 1.000000 .
H52 H 0.4166(3) 0.4423(6) 0.6705(2) 0.0829(14) Uiso 1.000000 R
C12 C 0.2495(3) 0.7597(5) 0.02880(17) 0.0615(11) Uani 1.000000 .
C11 C 0.3442(3) 0.7025(5) 0.03493(16) 0.0566(10) Uani 1.000000 .
C45 C 0.8745(3) -0.0193(6) 0.79055(18) 0.0666(12) Uani 1.000000 .
C9 C 0.3613(3) 0.4252(5) 0.11169(16) 0.0547(10) Uani 1.000000 .
C48 C 0.7294(3) 0.0257(5) 0.68971(18) 0.0603(11) Uani 1.000000 .
C51 C 0.5462(3) 0.3622(5) 0.66158(18) 0.0606(11) Uani 1.000000 .
H51 H 0.5628(3) 0.2959(5) 0.70303(18) 0.0727(13) Uiso 1.000000 R
C43 C 0.8795(3) 0.4298(6) 0.7251(2) 0.0884(15) Uani 1.000000 .
H43a H 0.9286(15) 0.4565(13) 0.7694(7) 0.133(2) Uiso 1.000000 GR
H43b H 0.9065(19) 0.4416(11) 0.6848(10) 0.133(2) Uiso 1.000000 GR
H43c H 0.8250(5) 0.5042(7) 0.7188(15) 0.133(2) Uiso 1.000000 GR
C7 C 0.2736(3) 0.1691(6) 0.0991(2) 0.0824(13) Uani 1.000000 .
H7 H 0.2212(3) 0.1033(6) 0.0740(2) 0.0989(16) Uiso 1.000000 R
C44 C 0.9021(3) 0.1426(6) 0.78219(18) 0.0697(13) Uani 1.000000 .
H44 H 0.9603(3) 0.1825(6) 0.81312(18) 0.0837(15) Uiso 1.000000 R
C14 C 0.2074(3) 0.8698(6) -0.02765(19) 0.0714(12) Uani 1.000000 .
H14 H 0.1451(3) 0.9109(6) -0.03156(19) 0.0857(15) Uiso 1.000000 R
C5 C 0.4161(3) 0.2039(5) 0.2012(2) 0.0682(11) Uani 1.000000 .
H5 H 0.4591(3) 0.1626(5) 0.2436(2) 0.0819(13) Uiso 1.000000 R
C19 C 0.4888(3) 0.6739(6) -0.01681(19) 0.0741(13) Uani 1.000000 .
H19a H 0.5397(3) 0.731(2) 0.0186(11) 0.1112(19) Uiso 1.000000 GR
H19b H 0.4905(8) 0.5574(9) -0.0048(15) 0.1112(19) Uiso 1.000000 GR
H19c H 0.4983(10) 0.687(3) -0.0640(5) 0.1112(19) Uiso 1.000000 GR
C8 C 0.2860(3) 0.3245(6) 0.07340(19) 0.0660(11) Uani 1.000000 .
H8 H 0.2436(3) 0.3621(6) 0.03001(19) 0.0791(13) Uiso 1.000000 R
C47 C 0.7874(3) -0.0740(5) 0.74509(18) 0.0665(12) Uani 1.000000 .
H47 H 0.7662(3) -0.1813(5) 0.75134(18) 0.0798(14) Uiso 1.000000 R
C6 C 0.3382(3) 0.1092(6) 0.1618(2) 0.0818(13) Uani 1.000000 .
H6 H 0.3290(3) 0.0027(6) 0.1781(2) 0.0981(15) Uiso 1.000000 R
C26 C 0.8712(3) 1.0654(6) 0.3049(2) 0.0772(13) Uani 1.000000 .
H26 H 0.9281(3) 1.1255(6) 0.3252(2) 0.0927(15) Uiso 1.000000 R
C17 C 0.3456(3) 0.8553(5) -0.07200(17) 0.0627(11) Uani 1.000000 .
H17 H 0.3777(3) 0.8859(5) -0.10598(17) 0.0752(13) Uiso 1.000000 R
C15 C 0.2542(3) 0.9209(5) -0.07816(18) 0.0657(11) Uani 1.000000 .
C24 C 0.7171(3) 1.0451(5) 0.21346(19) 0.0735(12) Uani 1.000000 .
H24 H 0.6704(3) 1.0904(5) 0.17391(19) 0.0882(15) Uiso 1.000000 R
C49 C 0.6394(3) -0.0509(6) 0.6396(2) 0.0846(14) Uani 1.000000 .
H49a H 0.6421(11) -0.042(3) 0.5904(3) 0.127(2) Uiso 1.000000 GR
H49b H 0.6359(12) -0.1666(11) 0.6517(11) 0.127(2) Uiso 1.000000 GR
H49c H 0.5826(4) 0.006(3) 0.6446(12) 0.127(2) Uiso 1.000000 GR
C25 C 0.8001(3) 1.1305(6) 0.2455(2) 0.0846(14) Uani 1.000000 .
H25 H 0.8099(3) 1.2348(6) 0.2275(2) 0.1015(16) Uiso 1.000000 R
C13 C 0.1960(3) 0.7197(6) 0.0838(2) 0.0864(15) Uani 1.000000 .
H13a H 0.165(2) 0.6124(18) 0.0732(11) 0.130(2) Uiso 1.000000 GR
H13b H 0.2414(5) 0.718(4) 0.1315(3) 0.130(2) Uiso 1.000000 GR
H13c H 0.1470(17) 0.803(2) 0.0818(13) 0.130(2) Uiso 1.000000 GR
C16 C 0.2087(4) 1.0495(6) -0.1357(2) 0.1016(18) Uani 1.000000 .
H16a H 0.1389(4) 1.036(3) -0.1506(13) 0.152(3) Uiso 1.000000 GR
H16b H 0.225(2) 1.1595(6) -0.1162(6) 0.152(3) Uiso 1.000000 GR
H16c H 0.2335(19) 1.034(3) -0.1769(8) 0.152(3) Uiso 1.000000 GR
C46 C 0.9384(4) -0.1311(7) 0.8477(2) 0.109(2) Uani 1.000000 .
H46a H 0.9894(17) -0.177(4) 0.8301(8) 0.163(3) Uiso 1.000000 GR
H46b H 0.967(2) -0.0674(12) 0.8909(7) 0.163(3) Uiso 1.000000 GR
H46c H 0.8996(7) -0.220(3) 0.8587(15) 0.163(3) Uiso 1.000000 GR

loop_
_atom_site_aniso_label
_atom_site_aniso_U_11
_atom_site_aniso_U_22
_atom_site_aniso_U_33
_atom_site_aniso_U_12
_atom_site_aniso_U_13
_atom_site_aniso_U_23
C30 0.0559(19) 0.034(2) 0.0334(15) -0.0035(17) 0.0107(14) 0.0028(15)
C39 0.0532(19) 0.041(2) 0.0394(16) 0.0021(18) 0.0150(15) 0.0067(16)
C1 0.058(2) 0.048(3) 0.0291(15) 0.0020(19) 0.0149(15) 0.0069(16)
C28 0.061(2) 0.043(2) 0.0333(15) -0.0045(19) 0.0122(16) 0.0002(16)
C36 0.054(2) 0.041(2) 0.0326(15) 0.0009(19) 0.0035(14) -0.0005(15)
C29 0.0512(19) 0.048(3) 0.0278(15) 0.0011(18) 0.0101(14) 0.0034(15)
C32 0.062(2) 0.044(3) 0.0374(16) -0.0050(19) 0.0120(15) 0.0084(16)
C58 0.0546(19) 0.046(2) 0.0324(14) -0.0038(19) 0.0074(14) 0.0031(16)
C31 0.0507(18) 0.032(2) 0.0311(14) -0.0073(17) 0.0056(13) -0.0009(15)
C56 0.0484(18) 0.044(2) 0.0404(15) -0.0006(18) 0.0110(14) 0.0033(16)
C41 0.061(2) 0.051(3) 0.0417(17) 0.002(2) 0.0185(17) 0.0116(17)
C55 0.059(2) 0.043(2) 0.0446(17) -0.006(2) 0.0140(16) 0.0014(17)
C37 0.0565(19) 0.045(2) 0.0309(14) 0.0017(18) 0.0097(14) 0.0031(15)
C21 0.063(2) 0.053(3) 0.0357(16) 0.002(2) 0.0114(15) 0.0153(16)
C27 0.079(3) 0.050(3) 0.0453(18) -0.012(2) 0.0027(18) 0.0012(19)
C50 0.061(2) 0.053(3) 0.0388(17) -0.007(2) 0.0102(16) 0.0060(17)
C40 0.059(2) 0.053(3) 0.0381(16) -0.002(2) 0.0097(15) 0.0108(17)
C22 0.061(2) 0.046(3) 0.0353(16) -0.002(2) 0.0112(15) 0.0013(16)
C2 0.060(2) 0.041(2) 0.0400(16) -0.000(2) 0.0136(15) 0.0083(16)
C57 0.0459(18) 0.056(3) 0.0417(16) 0.0023(19) 0.0070(14) 0.0089(17)
C38 0.067(2) 0.050(3) 0.0339(15) 0.009(2) 0.0083(15) 0.0177(16)
C35 0.065(2) 0.055(3) 0.0379(16) 0.004(2) 0.0108(16) 0.0051(18)
C23 0.065(2) 0.044(3) 0.0396(17) -0.001(2) 0.0112(16) 0.0067(16)
C3 0.060(2) 0.046(2) 0.0346(15) -0.0014(19) 0.0108(15) 0.0033(16)
C20 0.054(2) 0.050(3) 0.0361(16) 0.0001(19) 0.0161(15) 0.0045(16)
C42 0.071(3) 0.061(3) 0.050(2) -0.001(2) 0.0225(19) 0.002(2)
C54 0.056(2) 0.069(3) 0.0477(18) -0.000(2) 0.0128(17) 0.0066(19)
C10 0.055(2) 0.064(3) 0.0384(17) 0.005(2) 0.0124(16) 0.0007(17)
C4 0.057(2) 0.048(3) 0.0470(18) 0.0003(19) 0.0134(16) 0.0038(17)
C34 0.055(2) 0.070(3) 0.0500(18) 0.007(2) 0.0080(17) -0.001(2)
C33 0.056(2) 0.062(3) 0.056(2) -0.008(2) 0.0187(17) -0.0014(19)
C18 0.060(2) 0.065(3) 0.0371(16) -0.003(2) 0.0039(16) 0.0025(18)
C53 0.070(3) 0.071(3) 0.068(2) 0.005(2) 0.024(2) 0.001(2)
C52 0.064(2) 0.084(4) 0.068(2) -0.003(3) 0.033(2) 0.001(2)
C12 0.059(2) 0.076(3) 0.0433(18) -0.008(2) 0.0045(16) 0.0040(19)
C11 0.058(2) 0.066(3) 0.0396(17) -0.006(2) 0.0037(16) 0.0002(18)
C45 0.075(3) 0.075(4) 0.049(2) 0.016(3) 0.017(2) 0.012(2)
C9 0.061(2) 0.059(3) 0.0416(17) 0.000(2) 0.0118(16) 0.0057(18)
C48 0.067(2) 0.064(3) 0.052(2) -0.004(2) 0.0200(18) 0.011(2)
C51 0.069(2) 0.066(3) 0.0508(19) -0.004(2) 0.0235(18) 0.003(2)
C43 0.089(3) 0.085(4) 0.076(3) -0.011(3) -0.001(2) -0.008(3)
C7 0.082(3) 0.067(4) 0.088(3) -0.016(3) 0.008(3) -0.015(3)
C44 0.068(3) 0.094(4) 0.0396(19) 0.014(3) 0.0034(18) 0.003(2)
C14 0.065(2) 0.081(4) 0.062(2) 0.001(2) 0.0082(19) 0.014(2)
C5 0.075(3) 0.058(3) 0.068(2) -0.003(2) 0.016(2) -0.004(2)
C19 0.080(3) 0.091(4) 0.055(2) 0.008(3) 0.025(2) 0.006(2)
C8 0.065(2) 0.070(3) 0.053(2) -0.013(2) 0.0004(18) -0.005(2)
C47 0.080(3) 0.063(3) 0.060(2) 0.003(2) 0.025(2) 0.025(2)
C6 0.090(3) 0.052(3) 0.101(3) -0.012(3) 0.022(3) -0.004(3)
C26 0.086(3) 0.064(3) 0.066(2) -0.025(3) -0.004(2) 0.004(2)
C17 0.078(3) 0.064(3) 0.0432(18) -0.009(2) 0.0115(18) 0.0066(19)
C15 0.068(2) 0.073(3) 0.0458(19) 0.001(2) -0.0011(18) 0.0057(19)
C24 0.081(3) 0.061(3) 0.062(2) -0.018(2) -0.008(2) 0.026(2)
C49 0.099(3) 0.070(4) 0.078(3) -0.001(3) 0.014(2) 0.013(2)
C25 0.098(3) 0.061(3) 0.078(3) -0.014(3) -0.003(2) 0.024(2)
C13 0.072(3) 0.102(4) 0.090(3) 0.004(3) 0.030(2) 0.025(3)
C16 0.120(4) 0.110(5) 0.062(2) 0.015(4) 0.005(2) 0.030(3)
C46 0.101(3) 0.131(6) 0.087(3) 0.031(4) 0.014(3) 0.047(3)

loop_
_atom_type_symbol
_atom_type_scat_dispersion_real
_atom_type_scat_dispersion_imag
_atom_type_scat_Cromer_Mann_a1
_atom_type_scat_Cromer_Mann_a2
_atom_type_scat_Cromer_Mann_a3
_atom_type_scat_Cromer_Mann_a4
_atom_type_scat_Cromer_Mann_b1
_atom_type_scat_Cromer_Mann_b2
_atom_type_scat_Cromer_Mann_b3
_atom_type_scat_Cromer_Mann_b4
_atom_type_scat_Cromer_Mann_c
_atom_type_scat_source
_atom_type_scat_dispersion_source
C 0.00313 0.00162 2.31000 1.02000 1.58860 0.86500 20.84390 10.20750 0.56870 51.65120 0.21560 'International Tables Volume C Table 6.1.1.4 (pp. 500-502)' 'Brennan, Cowan, Rev. Sci. Instrum., 1992, 63, 850'
H 0.00000 0.00000 0.49300 0.32291 0.14019 0.04081 10.51090 26.12570 3.14236 57.79970 0.00304 'International Tables Volume C Table 6.1.1.4 (pp. 500-502)' 'Brennan, Cowan, Rev. Sci. Instrum., 1992, 63, 850'

loop_
_geom_angle_atom_site_label_1
_geom_angle_atom_site_label_2
_geom_angle_atom_site_label_3
_geom_angle
_geom_angle_site_symmetry_1
_geom_angle_site_symmetry_3
_geom_angle_publ_flag
C58 C30 C29 126.5(3) . . ?
C31 C30 C29 125.1(3) . . ?
C31 C30 C58 108.4(3) . . ?
C40 C39 C56 110.1(3) . . ?
C38 C39 C56 119.7(3) . . ?
C38 C39 C40 130.2(3) . . ?
C22 C1 C29 109.0(3) . . ?
C2 C1 C29 130.4(3) . . ?
C2 C1 C22 120.2(3) . . ?
C27 C28 C29 131.6(3) . . ?
C23 C28 C29 107.8(3) . . ?
C23 C28 C27 120.5(3) . . ?
C37 C36 C31 108.0(3) . . ?
C35 C36 C31 120.2(3) . . ?
C35 C36 C37 131.8(3) . . ?
C1 C29 C30 127.6(3) . . ?
C28 C29 C30 124.7(3) . . ?
C28 C29 C1 107.7(3) . . ?
C31 C32 H32 120.48(19) . . ?
C33 C32 H32 120.48(19) . . ?
C33 C32 C31 119.0(3) . . ?
C37 C58 C30 107.9(3) . . ?
C57 C58 C30 130.7(3) . . ?
C57 C58 C37 121.3(3) . . ?
C36 C31 C30 107.8(3) . . ?
C32 C31 C30 132.1(3) . . ?
C32 C31 C36 120.1(3) . . ?
C55 C56 C39 105.9(3) . . ?
C57 C56 C39 122.4(3) . . ?
C57 C56 C55 131.7(3) . . ?
C42 C41 C40 118.3(3) . . ?
C48 C41 C40 121.2(3) . . ?
C48 C41 C42 120.4(3) . . ?
C50 C55 C56 107.2(3) . . ?
C54 C55 C56 131.7(3) . . ?
C54 C55 C50 121.1(3) . . ?
C58 C37 C36 107.8(2) . . ?
C38 C37 C36 131.6(3) . . ?
C38 C37 C58 120.6(3) . . ?
C22 C21 H21 121.0(2) . . ?
C20 C21 H21 121.00(18) . . ?
C20 C21 C22 118.0(3) . . ?
H27 C27 C28 120.7(2) . . ?
C26 C27 C28 118.6(4) . . ?
C26 C27 H27 120.7(2) . . ?
C40 C50 C55 109.3(3) . . ?
C51 C50 C55 119.8(3) . . ?
C51 C50 C40 130.9(3) . . ?
C41 C40 C39 125.9(3) . . ?
C50 C40 C39 107.4(3) . . ?
C50 C40 C41 126.6(3) . . ?
C21 C22 C1 121.5(3) . . ?
C23 C22 C1 107.6(3) . . ?
C23 C22 C21 130.9(3) . . ?
H2 C2 C1 120.84(17) . . ?
C3 C2 C1 118.3(3) . . ?
C3 C2 H2 120.8(2) . . ?
C56 C57 C58 117.3(3) . . ?
H57 C57 C58 121.35(18) . . ?
H57 C57 C56 121.3(2) . . ?
C37 C38 C39 118.7(3) . . ?
H38 C38 C39 120.63(17) . . ?
H38 C38 C37 120.6(2) . . ?
H35 C35 C36 120.27(18) . . ?
C34 C35 C36 119.5(3) . . ?
C34 C35 H35 120.3(2) . . ?
C22 C23 C28 107.8(3) . . ?
C24 C23 C28 119.6(3) . . ?
C24 C23 C22 132.6(3) . . ?
C20 C3 C2 121.4(3) . . ?
C4 C3 C2 131.5(3) . . ?
C4 C3 C20 107.0(3) . . ?
C3 C20 C21 120.5(3) . . ?
C10 C20 C21 130.6(3) . . ?
C10 C20 C3 108.8(3) . . ?
C43 C42 C41 123.2(4) . . ?
C44 C42 C41 118.0(4) . . ?
C44 C42 C43 118.8(4) . . ?
H54 C54 C55 120.79(19) . . ?
C53 C54 C55 118.4(3) . . ?
C53 C54 H54 120.8(2) . . ?
C11 C10 C20 125.7(3) . . ?
C9 C10 C20 108.7(3) . . ?
C9 C10 C11 125.6(3) . . ?
C9 C4 C3 107.4(3) . . ?
C5 C4 C3 132.2(3) . . ?
C5 C4 C9 120.4(4) . . ?
H34 C34 C35 120.1(2) . . ?
C33 C34 C35 119.8(3) . . ?
C33 C34 H34 120.1(2) . . ?
C34 C33 C32 121.4(3) . . ?
H33 C33 C32 119.30(19) . . ?
H33 C33 C34 119.3(2) . . ?
C19 C18 C11 122.6(3) . . ?
C17 C18 C11 118.7(3) . . ?
C17 C18 C19 118.7(3) . . ?
H53 C53 C54 119.5(2) . . ?
C52 C53 C54 121.1(4) . . ?
C52 C53 H53 119.5(2) . . ?
H52 C52 C53 119.2(2) . . ?
C51 C52 C53 121.7(4) . . ?
C51 C52 H52 119.2(2) . . ?
C14 C12 C11 117.8(3) . . ?
C13 C12 C11 122.8(3) . . ?
C13 C12 C14 119.2(4) . . ?
C18 C11 C10 120.1(3) . . ?
C12 C11 C10 119.3(3) . . ?
C12 C11 C18 120.6(3) . . ?
C47 C45 C44 117.6(4) . . ?
C46 C45 C44 120.7(4) . . ?
C46 C45 C47 121.7(4) . . ?
C4 C9 C10 108.1(3) . . ?
C8 C9 C10 132.8(3) . . ?
C8 C9 C4 118.9(4) . . ?
C47 C48 C41 119.1(4) . . ?
C49 C48 C41 122.8(3) . . ?
C49 C48 C47 118.0(4) . . ?
C52 C51 C50 117.9(3) . . ?
H51 C51 C50 121.1(2) . . ?
H51 C51 C52 121.1(2) . . ?
H43a C43 C42 109.5 . . ?
H43b C43 C42 109.5 . . ?
H43b C43 H43a 109.5 . . ?
H43c C43 C42 109.5 . . ?
H43c C43 H43a 109.5 . . ?
H43c C43 H43b 109.5 . . ?
C8 C7 H7 119.7(2) . . ?
C6 C7 H7 119.7(3) . . ?
C6 C7 C8 120.6(4) . . ?
C45 C44 C42 122.4(4) . . ?
H44 C44 C42 118.8(3) . . ?
H44 C44 C45 118.8(2) . . ?
H14 C14 C12 118.5(2) . . ?
C15 C14 C12 122.9(4) . . ?
C15 C14 H14 118.5(2) . . ?
H5 C5 C4 120.8(2) . . ?
C6 C5 C4 118.5(4) . . ?
C6 C5 H5 120.8(3) . . ?
H19a C19 C18 109.5 . . ?
H19b C19 C18 109.5 . . ?
H19b C19 H19a 109.5 . . ?
H19c C19 C18 109.5 . . ?
H19c C19 H19a 109.5 . . ?
H19c C19 H19b 109.5 . . ?
C7 C8 C9 120.1(4) . . ?
H8 C8 C9 120.0(2) . . ?
H8 C8 C7 120.0(2) . . ?
C48 C47 C45 122.4(4) . . ?
H47 C47 C45 118.8(3) . . ?
H47 C47 C48 118.8(2) . . ?
C5 C6 C7 121.4(4) . . ?
H6 C6 C7 119.3(3) . . ?
H6 C6 C5 119.3(3) . . ?
H26 C26 C27 119.7(2) . . ?
C25 C26 C27 120.6(4) . . ?
C25 C26 H26 119.7(3) . . ?
H17 C17 C18 118.7(2) . . ?
C15 C17 C18 122.5(3) . . ?
C15 C17 H17 118.7(2) . . ?
C17 C15 C14 117.3(3) . . ?
C16 C15 C14 121.3(4) . . ?
C16 C15 C17 121.3(4) . . ?
H24 C24 C23 120.4(2) . . ?
C25 C24 C23 119.2(4) . . ?
C25 C24 H24 120.4(2) . . ?
H49a C49 C48 109.5 . . ?
H49b C49 C48 109.5 . . ?
H49b C49 H49a 109.5 . . ?
H49c C49 C48 109.5 . . ?
H49c C49 H49a 109.5 . . ?
H49c C49 H49b 109.5 . . ?
C24 C25 C26 121.4(4) . . ?
H25 C25 C26 119.3(3) . . ?
H25 C25 C24 119.3(2) . . ?
H13a C13 C12 109.5 . . ?
H13b C13 C12 109.5 . . ?
H13b C13 H13a 109.5 . . ?
H13c C13 C12 109.5 . . ?
H13c C13 H13a 109.5 . . ?
H13c C13 H13b 109.5 . . ?
H16a C16 C15 109.5 . . ?
H16b C16 C15 109.5 . . ?
H16b C16 H16a 109.5 . . ?
H16c C16 C15 109.5 . . ?
H16c C16 H16a 109.5 . . ?
H16c C16 H16b 109.5 . . ?
H46a C46 C45 109.5 . . ?
H46b C46 C45 109.5 . . ?
H46b C46 H46a 109.5 . . ?
H46c C46 C45 109.5 . . ?
H46c C46 H46a 109.5 . . ?
H46c C46 H46b 109.5 . . ?

loop_
_geom_bond_atom_site_label_1
_geom_bond_atom_site_label_2
_geom_bond_distance
_geom_bond_site_symmetry_2
_geom_bond_publ_flag
C30 C29 1.453(4) . ?
C30 C58 1.405(4) . ?
C30 C31 1.474(4) . ?
C39 C56 1.454(4) . ?
C39 C40 1.387(4) . ?
C39 C38 1.421(4) . ?
C1 C29 1.379(4) . ?
C1 C22 1.455(5) . ?
C1 C2 1.419(5) . ?
C28 C29 1.485(5) . ?
C28 C27 1.383(5) . ?
C28 C23 1.412(4) . ?
C36 C31 1.421(4) . ?
C36 C37 1.449(4) . ?
C36 C35 1.379(4) . ?
C32 H32 0.9300 . ?
C32 C31 1.374(4) . ?
C32 C33 1.387(5) . ?
C58 C37 1.464(4) . ?
C58 C57 1.410(4) . ?
C56 C55 1.478(4) . ?
C56 C57 1.366(4) . ?
C41 C40 1.492(5) . ?
C41 C42 1.401(5) . ?
C41 C48 1.377(5) . ?
C55 C50 1.409(4) . ?
C55 C54 1.381(5) . ?
C37 C38 1.364(4) . ?
C21 H21 0.9300 . ?
C21 C22 1.370(4) . ?
C21 C20 1.413(5) . ?
C27 H27 0.9300 . ?
C27 C26 1.377(5) . ?
C50 C40 1.458(5) . ?
C50 C51 1.404(5) . ?
C22 C23 1.440(5) . ?
C2 H2 0.9300 . ?
C2 C3 1.361(4) . ?
C57 H57 0.9300 . ?
C38 H38 0.9300 . ?
C35 H35 0.9300 . ?
C35 C34 1.391(5) . ?
C23 C24 1.390(5) . ?
C3 C20 1.458(5) . ?
C3 C4 1.461(5) . ?
C20 C10 1.396(4) . ?
C42 C43 1.529(6) . ?
C42 C44 1.408(5) . ?
C54 H54 0.9300 . ?
C54 C53 1.382(5) . ?
C10 C11 1.511(5) . ?
C10 C9 1.454(5) . ?
C4 C9 1.431(4) . ?
C4 C5 1.378(5) . ?
C34 H34 0.9300 . ?
C34 C33 1.390(5) . ?
C33 H33 0.9300 . ?
C18 C11 1.396(5) . ?
C18 C19 1.500(5) . ?
C18 C17 1.388(5) . ?
C53 H53 0.9300 . ?
C53 C52 1.379(5) . ?
C52 H52 0.9300 . ?
C52 C51 1.385(5) . ?
C12 C11 1.398(5) . ?
C12 C14 1.395(5) . ?
C12 C13 1.503(5) . ?
C45 C44 1.378(6) . ?
C45 C47 1.372(5) . ?
C45 C46 1.506(5) . ?
C9 C8 1.377(5) . ?
C48 C47 1.398(5) . ?
C48 C49 1.500(5) . ?
C51 H51 0.9300 . ?
C43 H43a 0.9600 . ?
C43 H43b 0.9600 . ?
C43 H43c 0.9600 . ?
C7 H7 0.9300 . ?
C7 C8 1.369(6) . ?
C7 C6 1.378(6) . ?
C44 H44 0.9300 . ?
C14 H14 0.9300 . ?
C14 C15 1.386(5) . ?
C5 H5 0.9300 . ?
C5 C6 1.381(5) . ?
C19 H19a 0.9600 . ?
C19 H19b 0.9600 . ?
C19 H19c 0.9600 . ?
C8 H8 0.9300 . ?
C47 H47 0.9300 . ?
C6 H6 0.9300 . ?
C26 H26 0.9300 . ?
C26 C25 1.395(5) . ?
C17 H17 0.9300 . ?
C17 C15 1.379(5) . ?
C15 C16 1.516(5) . ?
C24 H24 0.9300 . ?
C24 C25 1.354(5) . ?
C49 H49a 0.9600 . ?
C49 H49b 0.9600 . ?
C49 H49c 0.9600 . ?
C25 H25 0.9300 . ?
C13 H13a 0.9600 . ?
C13 H13b 0.9600 . ?
C13 H13c 0.9600 . ?
C16 H16a 0.9600 . ?
C16 H16b 0.9600 . ?
C16 H16c 0.9600 . ?
C46 H46a 0.9600 . ?
C46 H46b 0.9600 . ?
C46 H46c 0.9600 . ?

loop_
_geom_torsion_atom_site_label_1
_geom_torsion_atom_site_label_2
_geom_torsion_atom_site_label_3
_geom_torsion_atom_site_label_4
_geom_torsion
_geom_torsion_site_symmetry_1
_geom_torsion_site_symmetry_2
_geom_torsion_site_symmetry_3
_geom_torsion_site_symmetry_4
_geom_torsion_publ_flag
C30 C29 C1 C22 -178.1(3) . . . . ?
C30 C29 C1 C2 -4.9(4) . . . . ?
C30 C29 C28 C27 -2.2(4) . . . . ?
C30 C29 C28 C23 179.2(3) . . . . ?
C30 C58 C37 C36 0.1(3) . . . . ?
C30 C58 C37 C38 177.9(3) . . . . ?
C30 C58 C57 C56 -175.0(4) . . . . ?
C30 C31 C36 C37 -2.4(3) . . . . ?
C30 C31 C36 C35 179.0(3) . . . . ?
C30 C31 C32 C33 -179.4(4) . . . . ?
C39 C56 C55 C50 -1.3(3) . . . . ?
C39 C56 C55 C54 178.8(3) . . . . ?
C39 C56 C57 C58 -2.4(4) . . . . ?
C39 C40 C41 C42 67.4(4) . . . . ?
C39 C40 C41 C48 -111.0(4) . . . . ?
C39 C40 C50 C55 -1.8(3) . . . . ?
C39 C40 C50 C51 179.4(3) . . . . ?
C39 C38 C37 C36 175.7(3) . . . . ?
C39 C38 C37 C58 -1.6(4) . . . . ?
C1 C29 C28 C27 178.3(3) . . . . ?
C1 C29 C28 C23 -0.3(3) . . . . ?
C1 C22 C21 C20 -3.7(4) . . . . ?
C1 C22 C23 C28 1.7(3) . . . . ?
C1 C22 C23 C24 -176.5(3) . . . . ?
C1 C2 C3 C20 -0.1(4) . . . . ?
C1 C2 C3 C4 175.6(3) . . . . ?
C28 C27 C26 C25 1.5(4) . . . . ?
C28 C23 C22 C21 -177.7(3) . . . . ?
C28 C23 C24 C25 1.4(4) . . . . ?
C36 C31 C32 C33 -0.1(4) . . . . ?
C36 C37 C58 C57 -176.3(3) . . . . ?
C36 C35 C34 C33 -0.1(4) . . . . ?
C32 C33 C34 C35 -0.5(4) . . . . ?
C58 C57 C56 C55 178.3(3) . . . . ?
C56 C55 C50 C40 1.9(3) . . . . ?
C56 C55 C50 C51 -179.1(3) . . . . ?
C56 C55 C54 C53 178.3(4) . . . . ?
C41 C40 C50 C55 175.0(4) . . . . ?
C41 C40 C50 C51 -3.8(5) . . . . ?
C41 C42 C44 C45 -1.3(4) . . . . ?
C41 C48 C47 C45 -1.9(4) . . . . ?
C55 C50 C51 C52 1.5(4) . . . . ?
C55 C54 C53 C52 0.1(5) . . . . ?
C21 C22 C23 C24 4.1(5) . . . . ?
C21 C20 C3 C2 -0.1(4) . . . . ?
C21 C20 C3 C4 -176.8(3) . . . . ?
C21 C20 C10 C11 -4.2(4) . . . . ?
C21 C20 C10 C9 177.3(4) . . . . ?
C27 C26 C25 C24 -1.4(5) . . . . ?
C50 C51 C52 C53 -2.9(4) . . . . ?
C22 C23 C24 C25 179.4(5) . . . . ?
C2 C3 C20 C10 176.7(3) . . . . ?
C2 C3 C4 C9 -177.2(4) . . . . ?
C2 C3 C4 C5 3.1(5) . . . . ?
C23 C24 C25 C26 -0.1(5) . . . . ?
C3 C20 C10 C11 179.4(2) . . . . ?
C3 C20 C10 C9 0.9(3) . . . . ?
C3 C4 C9 C10 1.6(3) . . . . ?
C3 C4 C9 C8 177.3(3) . . . . ?
C3 C4 C5 C6 -179.0(4) . . . . ?
C20 C10 C11 C18 65.6(4) . . . . ?
C20 C10 C11 C12 -115.7(4) . . . . ?
C20 C10 C9 C4 -1.6(3) . . . . ?
C20 C10 C9 C8 -176.5(3) . . . . ?
C42 C44 C45 C47 -1.2(4) . . . . ?
C42 C44 C45 C46 178.8(4) . . . . ?
C54 C53 C52 C51 2.2(5) . . . . ?
C10 C11 C18 C19 4.8(4) . . . . ?
C10 C11 C18 C17 -176.8(3) . . . . ?
C10 C11 C12 C14 176.7(4) . . . . ?
C10 C11 C12 C13 2.4(4) . . . . ?
C10 C9 C4 C5 -178.7(3) . . . . ?
C10 C9 C8 C7 178.0(4) . . . . ?
C4 C9 C8 C7 3.5(4) . . . . ?
C4 C5 C6 C7 -0.3(4) . . . . ?
C18 C11 C12 C14 -4.5(4) . . . . ?
C18 C11 C12 C13 -178.9(4) . . . . ?
C18 C17 C15 C14 -1.4(4) . . . . ?
C18 C17 C15 C16 175.9(4) . . . . ?
C12 C14 C15 C17 1.4(5) . . . . ?
C12 C14 C15 C16 -175.9(4) . . . . ?
C45 C47 C48 C49 175.4(4) . . . . ?
C9 C8 C7 C6 -2.5(5) . . . . ?

loop_
_smtbx_masks_void_nr
_smtbx_masks_void_average_x
_smtbx_masks_void_average_y
_smtbx_masks_void_average_z
_smtbx_masks_void_volume
_smtbx_masks_void_count_electrons
_smtbx_masks_void_content
1 0.000 -0.154 0.000 167.1 11.1 ?
2 0.236 0.433 0.544 12.8 0.2 ?
3 0.764 0.933 0.456 12.8 0.2 ?
